data_2100103
loop_
_publ_author_name
'Richard E. Marsh'

_publ_section_title
;
 Space group <i>P</i>1: an update
;
_journal_issue 3
_journal_name_full 'Acta Crystallographica Section B'
_journal_page_first 359
_journal_page_last 359
_journal_paper_doi 10.1107/S0108768105009651
_journal_volume 61
_journal_year 2005
_chemical_formula_moiety 'C41 H34 O5 Cl P2 Rh'
_chemical_formula_sum 'C41 H34 Cl O5 P2 Rh'
_space_group_crystal_system triclinic
_space_group_IT_number 2
_space_group_name_Hall '-P 1'
_space_group_name_H-M_alt 'P -1'
_symmetry_space_group_name_H-M 'P -1'
_audit_creation_method CRYM
_cell_angle_alpha 109.93
_cell_angle_beta 108.35
_cell_angle_gamma 96.83
_cell_formula_units_Z 1
_cell_length_a 9.2330
_cell_length_b 9.5526
_cell_length_c 11.6570
_cell_volume 887.436
_cod_data_source_file bk0148.cif
_cod_data_source_block IJAKUZ
_cod_depositor_comments
;
  Added moiety chemical formula and Z value from Marsh (2005) paper.
  The summary chemical formula is calculated from moiety formula using
  AdHocParser
  (svn://www.crystallography.net/cod-tools/trunk/Formulae/AdHocParser.yp,
  revision 1441.)

  Andrius Merkys
  2013-11-11
;
_cod_original_sg_symbol_H-M P-1
_cod_original_formula_sum 'not given'
_cod_database_code 2100103

loop_
_space_group_symop_id
_space_group_symop_operation_xyz
1 x,y,z
2 -x,-y,-z

loop_
_atom_site_label
_atom_site_fract_x
_atom_site_fract_y
_atom_site_fract_z
_atom_site_type_symbol
Rh1 0.50000 0.50000 0.50000 Rh
P1 0.47420 0.48980 0.29185 P
C2 0.63150 0.41800 0.24625 C
C3 0.62400 0.35900 0.11725 C
H1 0.53565 0.35585 0.05015 H
C4 0.74700 0.30650 0.08845 C
H2 0.73985 0.26835 0.00185 H
C5 0.87800 0.31145 0.18640 C
H3 0.96010 0.27645 0.16620 H
C6 0.88750 0.36770 0.31510 C
H4 0.97710 0.37090 0.38190 H
C7 0.76650 0.41860 0.34425 C
H5 0.77385 0.45490 0.43125 H
C8 0.30450 0.36500 0.14315 C
C9 0.27350 0.20900 0.10750 C
H6 0.33635 0.17005 0.16215 H
C10 0.15100 0.10750 -0.00750 C
H7 0.13030 0.00215 -0.03075 H
C11 0.05800 0.17100 -0.08880 C
H8 -0.02535 0.10535 -0.16650 H
C12 0.08650 0.32050 -0.05645 C
H9 0.02450 0.35920 -0.11205 H
C13 0.20695 0.41950 0.05860 C
H10 0.22450 0.52460 0.08120 H
C14 0.49715 0.67900 0.28340 C
C15 0.40450 0.78200 0.31900 C
C16 0.43450 0.92610 0.31810 C
H11 0.37165 0.99130 0.34075 H
C17 0.55650 0.97800 0.28395 C
H12 0.57765 1.07655 0.28615 H
C18 0.64400 0.87850 0.24800 C
H13 0.72335 0.90830 0.22130 H
C19 0.61630 0.73500 0.24915 C
H14 0.68080 0.67175 0.22625 H
C20 0.27100 0.73150 0.35315 C
O2 0.22385 0.60395 0.34075 O
O3 0.20500 0.84600 0.39455 O
C21 0.07200 0.80850 0.42800 C
H15 0.03470 0.89860 0.45800 H
H16 0.10360 0.77200 0.49675 H
H17 -0.01085 0.73020 0.35210 H
